data_2205848
loop_
_publ_author_name
'Britton, Doyle'

_publ_section_title
;
 2,3,5,6-Tetrachloro-1,4-dicyanobenzene--anthracene (1/1)
;
_journal_issue 6
_journal_name_full 'Acta Crystallographica Section E'
_journal_page_first o1707
_journal_page_last o1708
_journal_paper_doi 10.1107/S1600536805014674
_journal_volume 61
_journal_year 2005
_chemical_formula_iupac 'C8 N2 Cl4, C14 H10'
_chemical_formula_moiety 'C8 N2 Cl4, C14 H10'
_chemical_formula_sum 'C22 H10 Cl4 N2'
_chemical_formula_weight 444.12
_chemical_name_systematic
;
2,3,5,6-tetrachlorodicyanobenzene--anthracene (1/1)
;
_space_group_IT_number 2
_symmetry_cell_setting triclinic
_symmetry_space_group_name_Hall '-P 1'
_symmetry_space_group_name_H-M 'P -1'
_atom_sites_solution_hydrogens geom
_atom_sites_solution_primary direct
_atom_sites_solution_secondary difmap
_audit_creation_method SHELXTL
_cell_angle_alpha 64.870(10)
_cell_angle_beta 70.100(10)
_cell_angle_gamma 73.790(10)
_cell_formula_units_Z 1
_cell_length_a 7.294(2)
_cell_length_b 8.762(2)
_cell_length_c 8.891(2)
_cell_measurement_reflns_used 3062
_cell_measurement_temperature 174(2)
_cell_measurement_theta_max 27.4
_cell_measurement_theta_min 2.6
_cell_volume 477.6(2)
_computing_cell_refinement 'SAINT (Bruker, 2002)'
_computing_data_collection 'SMART (Bruker, 2002)'
_computing_data_reduction SAINT
_computing_molecular_graphics SHELXTL
_computing_publication_material SHELXTL
_computing_structure_refinement SHELXTL
_computing_structure_solution 'SHELXTL (Sheldrick, 1997)'
_diffrn_ambient_temperature 174(2)
_diffrn_measured_fraction_theta_full 0.970
_diffrn_measured_fraction_theta_max 0.970
_diffrn_measurement_device_type 'Siemens area-detector'
_diffrn_measurement_method \w
_diffrn_radiation_monochromator graphite
_diffrn_radiation_source 'fine-focus sealed tube'
_diffrn_radiation_type MoK\a
_diffrn_radiation_wavelength 0.71073
_diffrn_reflns_av_R_equivalents 0.028
_diffrn_reflns_av_sigmaI/netI 0.031
_diffrn_reflns_limit_h_max 9
_diffrn_reflns_limit_h_min -9
_diffrn_reflns_limit_k_max 11
_diffrn_reflns_limit_k_min -11
_diffrn_reflns_limit_l_max 11
_diffrn_reflns_limit_l_min -11
_diffrn_reflns_number 5418
_diffrn_reflns_theta_full 27.55
_diffrn_reflns_theta_max 27.55
_diffrn_reflns_theta_min 2.60
_diffrn_standards_number 0
_exptl_absorpt_coefficient_mu 0.630
_exptl_absorpt_correction_T_max 0.80
_exptl_absorpt_correction_T_min 0.77
_exptl_absorpt_correction_type multi-scan
_exptl_absorpt_process_details '(SADABS; Sheldrick, 1996; Blessing, 1995)'
_exptl_crystal_colour yellow
_exptl_crystal_density_diffrn 1.544
_exptl_crystal_density_meas ?
_exptl_crystal_density_method .
_exptl_crystal_description prism
_exptl_crystal_F_000 224
_exptl_crystal_size_max 0.45
_exptl_crystal_size_mid 0.40
_exptl_crystal_size_min 0.35
_refine_diff_density_max 0.48
_refine_diff_density_min -0.60
_refine_ls_extinction_method none
_refine_ls_goodness_of_fit_ref 1.06
_refine_ls_hydrogen_treatment refall
_refine_ls_matrix_type full
_refine_ls_number_parameters 147
_refine_ls_number_reflns 2143
_refine_ls_number_restraints 0
_refine_ls_restrained_S_all 1.06
_refine_ls_R_factor_all 0.056
_refine_ls_R_factor_gt 0.043
_refine_ls_shift/su_max 0.005
_refine_ls_shift/su_mean 0.001
_refine_ls_structure_factor_coef Fsqd
_refine_ls_weighting_details 'calc w = 1/[\s^2^(Fo^2^)+(0.086P)^2^] where P = (Fo^2^+2Fc^2^)/3'
_refine_ls_weighting_scheme calc
_refine_ls_wR_factor_gt 0.113
_refine_ls_wR_factor_ref 0.121
_reflns_number_gt 1739
_reflns_number_total 2143
_reflns_threshold_expression I>2\s(I)
_cod_data_source_file ac6175.cif
_cod_data_source_block I
_cod_database_code 2205848
_cod_database_fobs_code 2205848

loop_
_symmetry_equiv_pos_as_xyz
'x, y, z'
'-x, -y, -z'

loop_
_atom_site_label
_atom_site_fract_x
_atom_site_fract_y
_atom_site_fract_z
_atom_site_U_iso_or_equiv
_atom_site_adp_type
_atom_site_calc_flag
_atom_site_occupancy
_atom_site_type_symbol
C1 0.0833(3) 0.8297(2) 0.5658(2) 0.0243(4) Uani d 1 C
C2 0.0149(3) 0.9261(2) 0.6709(2) 0.0243(4) Uani d 1 C
C6 0.0685(3) 0.9033(2) 0.3960(2) 0.0254(4) Uani d 1 C
C7 0.1684(3) 0.6514(3) 0.6338(3) 0.0311(4) Uani d 1 C
N1 0.2350(3) 0.5115(2) 0.6870(3) 0.0450(5) Uani d 1 N
Cl2 0.03328(7) 0.83383(6) 0.87908(6) 0.03240(18) Uani d 1 Cl
Cl6 0.15288(9) 0.78139(7) 0.27055(7) 0.0412(2) Uani d 1 Cl
C11 0.4995(3) 0.0483(2) 0.3263(2) 0.0244(4) Uani d 1 C
C12 0.4967(3) 0.1025(3) 0.1518(3) 0.0326(5) Uani d 1 C
H12 0.552(3) 0.019(3) 0.096(3) 0.036(6) Uiso d 1 H
C13 0.4125(3) 0.2645(3) 0.0680(3) 0.0387(5) Uani d 1 C
H13 0.414(4) 0.290(4) -0.042(4) 0.056(8) Uiso d 1 H
C14 0.3274(3) 0.3801(3) 0.1535(3) 0.0391(5) Uani d 1 C
H14 0.272(4) 0.501(4) 0.085(4) 0.057(8) Uiso d 1 H
C15 0.3298(3) 0.3357(3) 0.3181(3) 0.0332(5) Uani d 1 C
H15 0.284(3) 0.413(4) 0.378(3) 0.046(7) Uiso d 1 H
C16 0.4161(3) 0.1671(2) 0.4129(2) 0.0253(4) Uani d 1 C
C17 0.4183(3) 0.1172(2) 0.5835(3) 0.0266(4) Uani d 1 C
H17 0.369(3) 0.195(3) 0.636(3) 0.031(6) Uiso d 1 H

loop_
_atom_site_aniso_label
_atom_site_aniso_U_11
_atom_site_aniso_U_22
_atom_site_aniso_U_33
_atom_site_aniso_U_12
_atom_site_aniso_U_13
_atom_site_aniso_U_23
C1 0.0249(9) 0.0167(9) 0.0262(9) -0.0013(7) -0.0108(8) -0.0010(7)
C2 0.0250(9) 0.0193(9) 0.0229(9) -0.0035(7) -0.0103(7) 0.0007(7)
C6 0.0274(9) 0.0202(9) 0.0259(9) -0.0013(7) -0.0080(8) -0.0065(7)
C7 0.0362(10) 0.0188(10) 0.0321(10) 0.0014(8) -0.0147(8) -0.0026(8)
N1 0.0583(13) 0.0247(10) 0.0443(11) 0.0049(9) -0.0242(10) -0.0041(8)
Cl2 0.0391(3) 0.0288(3) 0.0236(3) -0.0040(2) -0.0154(2) 0.0005(2)
Cl6 0.0606(4) 0.0264(3) 0.0335(3) 0.0047(2) -0.0157(3) -0.0125(2)
C11 0.0252(9) 0.0200(9) 0.0250(9) -0.0058(7) -0.0093(7) -0.0019(7)
C12 0.0329(10) 0.0364(12) 0.0259(10) -0.0095(9) -0.0095(8) -0.0048(9)
C13 0.0362(11) 0.0431(13) 0.0270(10) -0.0145(10) -0.0151(9) 0.0068(9)
C14 0.0348(11) 0.0253(11) 0.0405(12) -0.0077(9) -0.0171(10) 0.0110(9)
C15 0.0348(10) 0.0161(10) 0.0399(12) -0.0014(8) -0.0141(9) -0.0003(8)
C16 0.0245(9) 0.0159(9) 0.0289(10) -0.0029(7) -0.0104(8) 0.0004(7)
C17 0.0303(10) 0.0186(9) 0.0300(10) -0.0014(7) -0.0098(8) -0.0081(8)

loop_
_atom_type_symbol
_atom_type_description
_atom_type_scat_dispersion_real
_atom_type_scat_dispersion_imag
_atom_type_scat_source
C C 0.0033 0.0016 'International Tables Vol C Tables 4.2.6.8 and 6.1.1.4'
H H 0.0000 0.0000 'International Tables Vol C Tables 4.2.6.8 and 6.1.1.4'
N N 0.0061 0.0033 'International Tables Vol C Tables 4.2.6.8 and 6.1.1.4'
Cl Cl 0.1484 0.1585 'International Tables Vol C Tables 4.2.6.8 and 6.1.1.4'

loop_
_geom_angle_atom_site_label_1
_geom_angle_atom_site_label_2
_geom_angle_atom_site_label_3
_geom_angle_site_symmetry_1
_geom_angle_site_symmetry_3
_geom_angle
C6 C1 C2 . . 120.51(17)
C6 C1 C7 . . 119.64(17)
C2 C1 C7 . . 119.85(17)
C6 C2 C1 2_576 . 119.05(17)
C6 C2 Cl2 2_576 . 120.99(15)
C1 C2 Cl2 . . 119.95(14)
C2 C6 C1 2_576 . 120.44(17)
C2 C6 Cl6 2_576 . 120.17(15)
C1 C6 Cl6 . . 119.39(15)
N1 C7 C1 . . 179.9(2)
C17 C11 C12 2_656 . 122.27(18)
C17 C11 C16 2_656 . 118.71(17)
C12 C11 C16 . . 119.02(17)
C13 C12 C11 . . 120.8(2)
C13 C12 H12 . . 121.4(15)
C11 C12 H12 . . 117.7(15)
C12 C13 C14 . . 120.3(2)
C12 C13 H13 . . 116.4(18)
C14 C13 H13 . . 123.3(18)
C15 C14 C13 . . 121.1(2)
C15 C14 H14 . . 121.0(15)
C13 C14 H14 . . 117.8(15)
C14 C15 C16 . . 121.1(2)
C14 C15 H15 . . 123.9(16)
C16 C15 H15 . . 114.9(16)
C17 C16 C11 . . 120.02(17)
C17 C16 C15 . . 122.34(19)
C11 C16 C15 . . 117.63(18)
C16 C17 C11 . 2_656 121.27(18)
C16 C17 H17 . . 119.6(15)
C11 C17 H17 2_656 . 119.1(15)

loop_
_geom_bond_atom_site_label_1
_geom_bond_atom_site_label_2
_geom_bond_site_symmetry_2
_geom_bond_distance
C1 C6 . 1.397(3)
C1 C2 . 1.398(3)
C1 C7 . 1.450(2)
C2 C6 2_576 1.394(3)
C2 Cl2 . 1.7129(19)
C6 C2 2_576 1.394(3)
C6 Cl6 . 1.7147(19)
C7 N1 . 1.137(3)
C11 C17 2_656 1.400(3)
C11 C12 . 1.423(3)
C11 C16 . 1.434(3)
C12 C13 . 1.369(3)
C12 H12 . 0.98(2)
C13 C14 . 1.404(4)
C13 H13 . 0.90(3)
C14 C15 . 1.351(3)
C14 H14 . 1.02(3)
C15 C16 . 1.440(3)
C15 H15 . 0.96(3)
C16 C17 . 1.393(3)
C17 C11 2_656 1.400(3)
C17 H17 . 0.91(2)
